data_1546852
loop_
_publ_author_name
'Wu, Xiang-Wen'
'Pan, Feng'
'Zhang, Dong'
'Jin, Guo-Xia'
'Ma, Jian-Ping'

_publ_section_title
;
 Self-assembly of new M( <scp>ii</scp> ) coordination polymers based on
 asymmetric 1,3,4-oxadiazole-containing ligands: effect of counterions and
 magnetic properties
;
_journal_issue 39
_journal_name_full CrystEngComm
_journal_page_first 5864
_journal_page_last 5872
_journal_paper_doi 10.1039/C7CE01379E
_journal_volume 19
_journal_year 2017
_chemical_formula_moiety 'C32 H20 Cu N8 O2, 2(Cl O4)'
_chemical_formula_sum 'C32 H20 Cl2 Cu N8 O10'
_chemical_formula_weight 811.00
_chemical_name_systematic
;
 ? 
;
_space_group_crystal_system trigonal
_space_group_IT_number 148
_space_group_name_Hall '-R 3'
_space_group_name_H-M_alt 'R -3'
_symmetry_space_group_name_Hall '-R 3'
_symmetry_space_group_name_H-M 'R -3 :H'
_atom_sites_solution_hydrogens geom
_atom_sites_solution_primary iterative
_atom_sites_solution_secondary difmap
_audit_creation_date 2017-08-22
_audit_creation_method
;
Olex2 1.2
(compiled 2017.08.10 svn.r3458 for OlexSys, GUI svn.r5381)
;
_audit_update_record
;
2017-08-22 deposited with the CCDC.
2017-08-25 downloaded from the CCDC.
;
_cell_angle_alpha 90.00
_cell_angle_beta 90.00
_cell_angle_gamma 120.00
_cell_formula_units_Z 18
_cell_length_a 30.6123(10)
_cell_length_b 30.6123(10)
_cell_length_c 29.4707(12)
_cell_measurement_reflns_used 8446
_cell_measurement_temperature 108(11)
_cell_measurement_theta_max 28.5880
_cell_measurement_theta_min 3.4270
_cell_volume 23917.3(15)
_computing_cell_refinement
;
CrysAlisPro, Agilent Technologies,
Version 1.171.36.32 (release 02-08-2013 CrysAlis171 .NET)
(compiled Aug  2 2013,16:46:58)
;
_computing_data_collection
;
CrysAlisPro, Agilent Technologies,
Version 1.171.36.32 (release 02-08-2013 CrysAlis171 .NET)
(compiled Aug  2 2013,16:46:58)
;
_computing_data_reduction
;
CrysAlisPro, Agilent Technologies,
Version 1.171.36.32 (release 02-08-2013 CrysAlis171 .NET)
(compiled Aug  2 2013,16:46:58)
;
_computing_molecular_graphics 'Olex2 (Dolomanov et al., 2009)'
_computing_publication_material 'Olex2 (Dolomanov et al., 2009)'
_computing_structure_refinement 'ShelXL (Sheldrick, 2015)'
_computing_structure_solution
;
Superflip (Palatinus & Chapuis, 2007;Palatinus & van der Lee, 2008;
Palatinus et al., 2012)
;
_diffrn_ambient_temperature 108(11)
_diffrn_detector_area_resol_mean 16.0793
_diffrn_measured_fraction_theta_full 0.998
_diffrn_measured_fraction_theta_max 0.998
_diffrn_measurement_details
;
#__ type_ start__ end____ width___ exp.time_
  1 omega  -12.00   83.00   1.0000   15.6000
omega____ theta____ kappa____ phi______ frames
    -       18.1887   19.0000 -150.0000 95

#__ type_ start__ end____ width___ exp.time_
  2 omega  -29.00   -1.00   1.0000   15.6000
omega____ theta____ kappa____ phi______ frames
    -      -18.3450  -57.0000 -120.0000 28

#__ type_ start__ end____ width___ exp.time_
  3 omega  -12.00   25.00   1.0000   15.6000
omega____ theta____ kappa____ phi______ frames
    -       18.1887   77.0000   30.0000 37

#__ type_ start__ end____ width___ exp.time_
  4 omega   35.00   94.00   1.0000   15.6000
omega____ theta____ kappa____ phi______ frames
    -       18.1887  178.0000 -120.0000 59
;
_diffrn_measurement_device_type 'SuperNova, Dual, Cu at zero, Eos'
_diffrn_measurement_method '\w scans'
_diffrn_orient_matrix_UB_11 0.0032189000
_diffrn_orient_matrix_UB_12 0.0043464000
_diffrn_orient_matrix_UB_13 0.0237207000
_diffrn_orient_matrix_UB_21 -0.0262240000
_diffrn_orient_matrix_UB_22 -0.0165314000
_diffrn_orient_matrix_UB_23 0.0033046000
_diffrn_orient_matrix_UB_31 0.0043526000
_diffrn_orient_matrix_UB_32 -0.0205688000
_diffrn_orient_matrix_UB_33 0.0023235000
_diffrn_radiation_monochromator mirror
_diffrn_radiation_type MoK\a
_diffrn_radiation_wavelength 0.71073
_diffrn_reflns_av_R_equivalents 0.0443
_diffrn_reflns_av_unetI/netI 0.0556
_diffrn_reflns_limit_h_max 36
_diffrn_reflns_limit_h_min -37
_diffrn_reflns_limit_k_max 37
_diffrn_reflns_limit_k_min -37
_diffrn_reflns_limit_l_max 36
_diffrn_reflns_limit_l_min -35
_diffrn_reflns_number 32450
_diffrn_reflns_theta_full 26.37
_diffrn_reflns_theta_max 26.37
_diffrn_reflns_theta_min 3.10
_diffrn_source 'SuperNova (Mo) X-ray Source'
_exptl_absorpt_coefficient_mu 0.557
_exptl_absorpt_correction_T_max 1.00000
_exptl_absorpt_correction_T_min 0.96096
_exptl_absorpt_correction_type multi-scan
_exptl_absorpt_process_details
;
CrysAlisPro, Agilent Technologies,
Version 1.171.36.32 (release 02-08-2013 CrysAlis171 .NET)
(compiled Aug  2 2013,16:46:58)
Empirical absorption correction using spherical harmonics,
 implemented in SCALE3 ABSPACK scaling algorithm.
;
_exptl_crystal_colour 'clear dark purple'
_exptl_crystal_density_diffrn 1.014
_exptl_crystal_density_method 'not measured'
_exptl_crystal_description block
_exptl_crystal_F_000 7398
_exptl_crystal_size_max 0.27
_exptl_crystal_size_mid 0.17
_exptl_crystal_size_min 0.12
_refine_diff_density_max 0.950
_refine_diff_density_min -0.736
_refine_diff_density_rms 0.129
_refine_ls_extinction_method none
_refine_ls_goodness_of_fit_ref 1.095
_refine_ls_hydrogen_treatment constr
_refine_ls_matrix_type full
_refine_ls_number_parameters 501
_refine_ls_number_reflns 10855
_refine_ls_number_restraints 0
_refine_ls_restrained_S_all 1.095
_refine_ls_R_factor_all 0.1369
_refine_ls_R_factor_gt 0.1114
_refine_ls_shift/su_max 0.000
_refine_ls_shift/su_mean 0.000
_refine_ls_structure_factor_coef Fsqd
_refine_ls_weighting_details 'calc w=1/[\s^2^(Fo^2^)+(0.1788P)^2^+198.2837P] where P=(Fo^2^+2Fc^2^)/3'
_refine_ls_weighting_scheme calc
_refine_ls_wR_factor_gt 0.3184
_refine_ls_wR_factor_ref 0.3363
_reflns_number_gt 7317
_reflns_number_total 10855
_reflns_threshold_expression >2sigma(I)
_cod_data_source_file c7ce01379e2.cif
_cod_data_source_block exp_165
_cod_original_cell_volume 23917.4(15)
_cod_database_code 1546852
_chemical_oxdiff_formula 'C1 H1 N1 O1 Cu1 Cl1'
_reflns_odcompleteness_completeness 99.80
_reflns_odcompleteness_iscentric 1
_reflns_odcompleteness_theta 26.32
_olex2_refinement_description
;
1.a Aromatic/amide H refined with riding coordinates:
 C1(H1), C2(H2), C3(H3), C4(H4), C8(H8), C9(H9), C13(H13), C14(H14), C15(H15),
 C16(H16), C18(H18), C19(H19), C20(H20), C21(H21), C23(H23), C24(H24), C29(H29),
  C32(H32), C30(H30), C31(H31)
;
_olex2_submission_special_instructions 'No special instructions were received'

loop_
_space_group_symop_id
_space_group_symop_operation_xyz
1 'x, y, z'
2 '-y, x-y, z'
3 '-x+y, -x, z'
4 'x+2/3, y+1/3, z+1/3'
5 '-y+2/3, x-y+1/3, z+1/3'
6 '-x+y+2/3, -x+1/3, z+1/3'
7 'x+1/3, y+2/3, z+2/3'
8 '-y+1/3, x-y+2/3, z+2/3'
9 '-x+y+1/3, -x+2/3, z+2/3'
10 '-x, -y, -z'
11 'y, -x+y, -z'
12 'x-y, x, -z'
13 '-x+2/3, -y+1/3, -z+1/3'
14 'y+2/3, -x+y+1/3, -z+1/3'
15 'x-y+2/3, x+1/3, -z+1/3'
16 '-x+1/3, -y+2/3, -z+2/3'
17 'y+1/3, -x+y+2/3, -z+2/3'
18 'x-y+1/3, x+2/3, -z+2/3'

loop_
_atom_site_label
_atom_site_type_symbol
_atom_site_fract_x
_atom_site_fract_y
_atom_site_fract_z
_atom_site_U_iso_or_equiv
_atom_site_adp_type
_atom_site_occupancy
_atom_site_calc_flag
_atom_site_site_symmetry_order
_atom_site_refinement_flags_posn
_atom_site_refinement_flags_adp
_atom_site_refinement_flags_occupancy
C1 C 0.0644(3) 0.5964(2) 0.6097(2) 0.0425(14) Uani 1 d 1 . . .
H1 H 0.0328 0.5851 0.5967 0.26(10) Uiso 1 calc 1 R . .
C2 C 0.0818(3) 0.6324(3) 0.6450(2) 0.0548(18) Uani 1 d 1 . . .
H2 H 0.0625 0.6466 0.6541 0.12(4) Uiso 1 calc 1 R . .
C3 C 0.1292(4) 0.6473(3) 0.6669(3) 0.073(2) Uani 1 d 1 . . .
H3 H 0.1394 0.6698 0.6911 0.09(3) Uiso 1 calc 1 R . .
C4 C 0.1593(3) 0.6289(3) 0.6528(3) 0.0602(19) Uani 1 d 1 . . .
H4 H 0.1897 0.6388 0.6676 0.08(3) Uiso 1 calc 1 R . .
C5 C 0.1448(2) 0.5948(2) 0.6158(2) 0.0407(13) Uani 1 d 1 . . .
C6 C 0.0954(2) 0.5781(2) 0.59450(19) 0.0359(12) Uani 1 d 1 . . .
C7 C 0.11146(19) 0.53001(18) 0.54452(18) 0.0278(11) Uani 1 d 1 . . .
C8 C 0.1590(2) 0.5441(2) 0.5634(2) 0.0375(13) Uani 1 d 1 . . .
H8 H 0.1790 0.5319 0.5515 0.09(3) Uiso 1 calc 1 R . .
C9 C 0.1750(2) 0.5761(2) 0.5997(2) 0.0422(14) Uani 1 d 1 . . .
H9 H 0.2057 0.5854 0.6135 0.08(3) Uiso 1 calc 1 R . .
C10 C 0.09353(19) 0.49652(18) 0.50412(17) 0.0261(10) Uani 1 d 1 . . .
C11 C 0.09255(19) 0.4516(2) 0.45072(17) 0.0290(11) Uani 1 d 1 . . .
C12 C 0.11042(18) 0.42570(19) 0.42285(17) 0.0263(10) Uani 1 d 1 . . .
C13 C 0.0928(2) 0.4114(2) 0.37771(18) 0.0312(11) Uani 1 d 1 . . .
H13 H 0.0692 0.4188 0.3654 0.08(3) Uiso 1 calc 1 R . .
C14 C 0.1115(2) 0.3862(2) 0.3524(2) 0.0357(12) Uani 1 d 1 . . .
H14 H 0.1015 0.3784 0.3223 0.029(15) Uiso 1 calc 1 R . .
C15 C 0.1604(2) 0.3868(2) 0.41230(19) 0.0351(12) Uani 1 d 1 . . .
H15 H 0.1837 0.3786 0.4237 0.08(3) Uiso 1 calc 1 R . .
C16 C 0.1456(2) 0.4122(2) 0.4393(2) 0.0354(12) Uani 1 d 1 . . .
H16 H 0.1583 0.4209 0.4686 0.12(4) Uiso 1 calc 1 R . .
C17 C 0.1896(2) 0.4167(2) 0.2281(2) 0.0382(13) Uani 1 d 1 . . .
C18 C 0.1409(2) 0.3814(3) 0.2112(2) 0.0439(14) Uani 1 d 1 . . .
H18 H 0.1205 0.3512 0.2263 0.39(16) Uiso 1 calc 1 R . .
C19 C 0.1248(3) 0.3932(3) 0.1712(2) 0.0530(17) Uani 1 d 1 . . .
H19 H 0.0933 0.3704 0.1593 0.10(3) Uiso 1 calc 1 R . .
C20 C 0.1553(3) 0.4392(3) 0.1487(3) 0.0574(18) Uani 1 d 1 . . .
H20 H 0.1436 0.4471 0.1226 0.08(3) Uiso 1 calc 1 R . .
C21 C 0.2022(4) 0.4723(3) 0.1650(3) 0.069(2) Uani 1 d 1 . . .
H21 H 0.2225 0.5024 0.1499 0.13(5) Uiso 1 calc 1 R . .
C22 C 0.2199(3) 0.4606(3) 0.2051(2) 0.0472(15) Uani 1 d 1 . . .
C23 C 0.2688(3) 0.4956(3) 0.2201(3) 0.064(2) Uani 1 d 1 . . .
H23 H 0.2893 0.5256 0.2048 0.13(5) Uiso 1 calc 1 R . .
C24 C 0.2847(3) 0.4818(3) 0.2606(2) 0.0493(16) Uani 1 d 1 . . .
H24 H 0.3166 0.5028 0.2727 0.31(12) Uiso 1 calc 1 R . .
C25 C 0.2518(2) 0.4368(2) 0.28121(18) 0.0352(12) Uani 1 d 1 . . .
C26 C 0.2657(2) 0.4211(2) 0.3229(2) 0.0364(12) Uani 1 d 1 . . .
C27 C 0.3100(2) 0.4214(2) 0.37790(19) 0.0348(12) Uani 1 d 1 . . .
C28 C 0.3560(2) 0.4395(2) 0.4064(2) 0.0368(13) Uani 1 d 1 . . .
Cl1 Cl 0.04940(6) 0.36389(6) 0.05896(5) 0.0441(4) Uani 1 d 1 . . .
Cl2 Cl 0.06445(14) 0.91070(14) 0.76840(13) 0.1073(10) Uani 1 d 1 . . .
Cu1 Cu 0.0000 0.5000 0.5000 0.0255(3) Uani 1 d 2 S T P
Cu2 Cu 0.1667 0.3333 0.3333 0.0369(3) Uani 1 d 2 S T P
N1 N 0.05075(15) 0.45290(15) 0.44689(14) 0.0256(9) Uani 1 d 1 . . .
N2 N 0.05282(16) 0.48285(15) 0.48298(14) 0.0271(9) Uani 1 d 1 . . .
N3 N 0.07977(17) 0.54533(16) 0.55861(15) 0.0297(9) Uani 1 d 1 . . .
N4 N 0.14367(18) 0.37256(19) 0.36974(17) 0.0369(11) Uani 1 d 1 . . .
N5 N 0.23760(17) 0.38227(19) 0.34862(16) 0.0353(11) Uani 1 d 1 . . .
N6 N 0.26674(18) 0.38379(19) 0.38513(16) 0.0368(11) Uani 1 d 1 . . .
N7 N 0.20558(18) 0.4043(2) 0.26780(16) 0.0374(11) Uani 1 d 1 . . .
O1 O 0.12076(13) 0.47886(14) 0.48639(12) 0.0300(8) Uani 1 d 1 . . .
O2 O 0.31296(14) 0.44763(15) 0.33884(13) 0.0354(9) Uani 1 d 1 . . .
O3 O 0.0221(2) 0.32107(19) 0.08801(18) 0.0635(14) Uani 1 d 1 . . .
O4 O 0.04706(18) 0.40579(17) 0.07701(17) 0.0521(12) Uani 1 d 1 . . .
O5 O 0.02756(18) 0.35217(18) 0.01357(16) 0.0504(11) Uani 1 d 1 . . .
O6 O 0.1024(2) 0.3769(2) 0.05535(18) 0.0636(14) Uani 1 d 1 . . .
O7 O 0.0651(4) 0.8837(5) 0.8030(3) 0.149(4) Uani 1 d 1 . . .
O8 O 0.0568(6) 0.9512(5) 0.7805(6) 0.205(6) Uani 1 d 1 . . .
O9 O 0.0247(4) 0.8783(4) 0.7337(4) 0.148(4) Uani 1 d 1 . . .
O10 O 0.1117(4) 0.9311(3) 0.7478(3) 0.112(3) Uani 1 d 1 . . .
C29 C 0.4027(2) 0.4678(2) 0.38791(18) 0.0329(12) Uani 1 d 1 . . .
H29 H 0.4064 0.4758 0.3572 0.27(10) Uiso 1 calc 1 R . .
C32 C 0.3507(2) 0.4257(2) 0.4512(2) 0.0421(14) Uani 1 d 1 . . .
H32 H 0.3189 0.4059 0.4639 0.06(2) Uiso 1 calc 1 R . .
C30 C 0.44492(19) 0.4847(2) 0.41591(18) 0.0288(11) Uani 1 d 1 . . .
H30 H 0.4770 0.5048 0.4039 0.06(2) Uiso 1 calc 1 R . .
C31 C 0.3939(2) 0.4419(2) 0.47707(19) 0.0331(12) Uani 1 d 1 . . .
H31 H 0.3910 0.4315 0.5071 0.22(8) Uiso 1 calc 1 R . .
N8 N 0.43941(15) 0.47193(15) 0.45991(14) 0.0246(9) Uani 1 d 1 . . .

loop_
_atom_site_aniso_label
_atom_site_aniso_U_11
_atom_site_aniso_U_22
_atom_site_aniso_U_33
_atom_site_aniso_U_23
_atom_site_aniso_U_13
_atom_site_aniso_U_12
C1 0.050(4) 0.046(3) 0.036(3) -0.015(3) -0.010(3) 0.028(3)
C2 0.072(5) 0.060(4) 0.047(4) -0.018(3) -0.014(3) 0.044(4)
C3 0.092(6) 0.073(5) 0.061(5) -0.025(4) -0.022(5) 0.046(5)
C4 0.070(5) 0.057(4) 0.063(5) -0.016(4) -0.014(4) 0.039(4)
C5 0.042(3) 0.039(3) 0.042(3) -0.004(3) -0.006(3) 0.021(3)
C6 0.043(3) 0.028(3) 0.034(3) -0.003(2) -0.001(2) 0.016(2)
C7 0.031(3) 0.019(2) 0.034(3) 0.005(2) 0.002(2) 0.013(2)
C8 0.040(3) 0.036(3) 0.040(3) -0.003(2) 0.000(2) 0.021(3)
C9 0.045(3) 0.046(3) 0.043(3) -0.006(3) -0.009(3) 0.029(3)
C10 0.033(3) 0.020(2) 0.026(2) 0.0003(19) 0.004(2) 0.014(2)
C11 0.030(3) 0.032(3) 0.024(3) 0.003(2) 0.003(2) 0.014(2)
C12 0.023(2) 0.026(2) 0.028(3) -0.0050(19) 0.0016(19) 0.011(2)
C13 0.029(3) 0.043(3) 0.032(3) -0.001(2) -0.001(2) 0.026(2)
C14 0.039(3) 0.042(3) 0.032(3) -0.014(2) -0.013(2) 0.024(3)
C15 0.032(3) 0.044(3) 0.032(3) -0.003(2) -0.005(2) 0.021(3)
C16 0.035(3) 0.038(3) 0.033(3) -0.007(2) -0.007(2) 0.019(2)
C17 0.037(3) 0.050(3) 0.032(3) -0.005(3) -0.007(2) 0.026(3)
C18 0.042(3) 0.051(4) 0.041(3) -0.001(3) -0.008(3) 0.025(3)
C19 0.037(3) 0.062(4) 0.050(4) 0.013(3) -0.005(3) 0.017(3)
C20 0.049(4) 0.072(5) 0.053(4) 0.007(4) -0.013(3) 0.032(4)
C21 0.078(6) 0.070(5) 0.054(5) -0.001(4) -0.021(4) 0.033(5)
C22 0.044(3) 0.054(4) 0.041(3) 0.002(3) -0.001(3) 0.022(3)
C23 0.062(5) 0.068(5) 0.055(5) 0.002(4) -0.009(4) 0.025(4)
C24 0.047(4) 0.056(4) 0.048(4) -0.009(3) -0.014(3) 0.028(3)
C25 0.041(3) 0.048(3) 0.026(3) -0.007(2) -0.008(2) 0.030(3)
C26 0.036(3) 0.041(3) 0.035(3) -0.010(2) -0.003(2) 0.021(3)
C27 0.034(3) 0.046(3) 0.031(3) -0.006(2) -0.008(2) 0.024(3)
C28 0.029(3) 0.047(3) 0.037(3) -0.011(3) -0.011(2) 0.021(3)
Cl1 0.0464(8) 0.0446(8) 0.0430(8) 0.0029(6) -0.0041(6) 0.0240(7)
Cl2 0.118(2) 0.116(2) 0.112(2) -0.0195(19) -0.020(2) 0.076(2)
Cu1 0.0283(5) 0.0232(4) 0.0261(5) 0.0023(3) 0.0061(3) 0.0137(4)
Cu2 0.0311(5) 0.0491(6) 0.0378(6) -0.0157(4) -0.0114(4) 0.0256(5)
N1 0.028(2) 0.024(2) 0.029(2) -0.0006(17) 0.0069(17) 0.0163(18)
N2 0.033(2) 0.024(2) 0.024(2) 0.0016(16) 0.0043(17) 0.0133(18)
N3 0.032(2) 0.029(2) 0.027(2) -0.0003(17) 0.0025(18) 0.0148(19)
N4 0.033(2) 0.043(3) 0.041(3) -0.014(2) -0.009(2) 0.024(2)
N5 0.033(2) 0.043(3) 0.035(3) -0.009(2) -0.010(2) 0.023(2)
N6 0.033(2) 0.041(3) 0.036(3) -0.005(2) -0.008(2) 0.018(2)
N7 0.039(3) 0.054(3) 0.032(3) -0.003(2) -0.005(2) 0.032(2)
O1 0.0292(18) 0.0315(19) 0.0288(19) 0.0005(15) 0.0018(15) 0.0149(16)
O2 0.034(2) 0.047(2) 0.033(2) -0.0065(17) -0.0083(16) 0.0264(18)
O3 0.074(4) 0.051(3) 0.059(3) 0.012(2) 0.004(3) 0.026(3)
O4 0.060(3) 0.041(2) 0.056(3) 0.008(2) -0.001(2) 0.026(2)
O5 0.051(3) 0.055(3) 0.047(3) -0.002(2) -0.010(2) 0.028(2)
O6 0.059(3) 0.075(4) 0.061(3) -0.003(3) -0.005(2) 0.036(3)
O7 0.191(10) 0.195(10) 0.123(7) -0.048(7) -0.079(7) 0.143(9)
O8 0.249(15) 0.161(11) 0.256(16) -0.030(11) -0.009(13) 0.141(11)
O9 0.152(9) 0.174(10) 0.151(9) -0.051(8) -0.046(7) 0.105(8)
O10 0.112(7) 0.111(6) 0.110(6) -0.009(5) -0.012(5) 0.053(5)
C29 0.038(3) 0.040(3) 0.023(3) 0.002(2) -0.006(2) 0.021(3)
C32 0.032(3) 0.048(3) 0.042(3) 0.005(3) 0.003(2) 0.018(3)
C30 0.022(2) 0.033(3) 0.032(3) 0.003(2) 0.000(2) 0.014(2)
C31 0.027(3) 0.038(3) 0.030(3) -0.006(2) -0.003(2) 0.013(2)
N8 0.022(2) 0.023(2) 0.025(2) -0.0002(16) -0.0023(16) 0.0091(17)

loop_
_atom_type_symbol
_atom_type_description
_atom_type_scat_dispersion_real
_atom_type_scat_dispersion_imag
_atom_type_scat_source
C C 0.0033 0.0016 'International Tables Vol C Tables 4.2.6.8 and 6.1.1.4'
H H 0.0000 0.0000 'International Tables Vol C Tables 4.2.6.8 and 6.1.1.4'
Cl Cl 0.1484 0.1585 'International Tables Vol C Tables 4.2.6.8 and 6.1.1.4'
Cu Cu 0.3201 1.2651 'International Tables Vol C Tables 4.2.6.8 and 6.1.1.4'
N N 0.0061 0.0033 'International Tables Vol C Tables 4.2.6.8 and 6.1.1.4'
O O 0.0106 0.0060 'International Tables Vol C Tables 4.2.6.8 and 6.1.1.4'

loop_
_geom_angle_atom_site_label_1
_geom_angle_atom_site_label_2
_geom_angle_atom_site_label_3
_geom_angle
_geom_angle_site_symmetry_1
_geom_angle_site_symmetry_3
C2 C1 H1 120.6 . .
C6 C1 H1 120.6 . .
C6 C1 C2 118.9(6) . .
C1 C2 H2 119.9 . .
C1 C2 C3 120.3(7) . .
C3 C2 H2 119.9 . .
C2 C3 H3 119.5 . .
C4 C3 C2 121.1(7) . .
C4 C3 H3 119.5 . .
C3 C4 H4 119.7 . .
C3 C4 C5 120.7(7) . .
C5 C4 H4 119.7 . .
C4 C5 C6 118.3(6) . .
C9 C5 C4 122.5(6) . .
C9 C5 C6 119.3(5) . .
C1 C6 C5 120.7(5) . .
N3 C6 C1 118.9(5) . .
N3 C6 C5 120.4(5) . .
C8 C7 C10 119.8(5) . .
N3 C7 C8 126.1(5) . .
N3 C7 C10 114.1(5) . .
C7 C8 H8 120.9 . .
C9 C8 C7 118.3(5) . .
C9 C8 H8 120.9 . .
C5 C9 H9 120.3 . .
C8 C9 C5 119.3(6) . .
C8 C9 H9 120.3 . .
N2 C10 C7 125.9(5) . .
N2 C10 O1 113.1(4) . .
O1 C10 C7 120.9(5) . .
N1 C11 C12 128.4(5) . .
N1 C11 O1 112.5(4) . .
O1 C11 C12 119.1(5) . .
C13 C12 C11 121.2(5) . .
C16 C12 C11 121.5(5) . .
C16 C12 C13 117.2(5) . .
C12 C13 H13 120.7 . .
C14 C13 C12 118.5(5) . .
C14 C13 H13 120.7 . .
C13 C14 H14 118.8 . .
N4 C14 C13 122.4(5) . .
N4 C14 H14 118.8 . .
C16 C15 H15 118.0 . .
C16 C15 N4 124.0(5) . .
N4 C15 H15 118.0 . .
C12 C16 H16 120.3 . .
C15 C16 C12 119.5(5) . .
C15 C16 H16 120.3 . .
C22 C17 C18 120.7(6) . .
C22 C17 N7 121.6(6) . .
N7 C17 C18 117.7(6) . .
C17 C18 H18 120.9 . .
C19 C18 C17 118.1(6) . .
C19 C18 H18 120.9 . .
C18 C19 H19 119.5 . .
C18 C19 C20 121.0(6) . .
C20 C19 H19 119.5 . .
C19 C20 H20 120.0 . .
C21 C20 C19 120.0(7) . .
C21 C20 H20 120.0 . .
C20 C21 H21 120.0 . .
C20 C21 C22 120.1(8) . .
C22 C21 H21 120.0 . .
C17 C22 C21 120.1(7) . .
C17 C22 C23 122.1(6) . .
C23 C22 C21 117.8(7) . .
C22 C23 H23 122.3 . .
C22 C23 C24 115.3(7) . .
C24 C23 H23 122.3 . .
C23 C24 H24 120.8 . .
C25 C24 C23 118.5(6) . .
C25 C24 H24 120.8 . .
C24 C25 C26 121.0(5) . .
N7 C25 C24 126.5(5) . .
N7 C25 C26 112.5(5) . .
N5 C26 C25 128.5(5) . .
N5 C26 O2 111.6(5) . .
O2 C26 C25 120.0(5) . .
N6 C27 C28 127.5(5) . .
N6 C27 O2 113.8(5) . .
O2 C27 C28 118.7(5) . .
C29 C28 C27 120.4(5) . .
C29 C28 C32 120.5(5) . .
C32 C28 C27 119.0(5) . .
O3 Cl1 O5 109.7(3) . .
O3 Cl1 O6 110.5(3) . .
O4 Cl1 O3 109.4(3) . .
O4 Cl1 O5 110.0(3) . .
O4 Cl1 O6 109.3(3) . .
O5 Cl1 O6 108.0(3) . .
O7 Cl2 O8 114.5(8) . .
O7 Cl2 O9 111.7(7) . .
O7 Cl2 O10 106.3(7) . .
O8 Cl2 O9 108.1(8) . .
O10 Cl2 O8 107.8(8) . .
O10 Cl2 O9 108.3(6) . .
N2 Cu1 N2 180.000(1) . 10_566
N2 Cu1 N3 69.96(15) . .
N2 Cu1 N3 110.04(15) 10_566 .
N8 Cu1 N2 90.14(17) 3_565 .
N8 Cu1 N2 89.86(17) 3_565 10_566
N8 Cu1 N2 89.86(17) 12_556 .
N8 Cu1 N2 90.14(17) 12_556 10_566
N8 Cu1 N3 90.09(15) 12_556 .
N8 Cu1 N3 89.91(15) 3_565 .
N8 Cu1 N8 180.00(19) 3_565 12_556
N4 Cu2 N4 180.0(2) . 16
N4 Cu2 N7 87.30(19) 16 .
N4 Cu2 N7 92.70(19) . .
N5 Cu2 N4 89.67(19) 16 .
N5 Cu2 N4 90.33(19) 16 16
N5 Cu2 N4 90.33(19) . .
N5 Cu2 N4 89.66(19) . 16
N5 Cu2 N5 179.996(1) 16 .
N5 Cu2 N7 108.81(18) 16 .
N5 Cu2 N7 71.19(18) . .
C11 N1 N2 103.5(4) . .
C10 N2 Cu1 125.7(3) . .
C10 N2 N1 108.0(4) . .
N1 N2 Cu1 126.3(3) . .
C6 N3 Cu1 139.1(4) . .
C7 N3 C6 116.7(5) . .
C7 N3 Cu1 104.2(3) . .
C14 N4 Cu2 121.1(4) . .
C15 N4 C14 118.3(5) . .
C15 N4 Cu2 120.6(4) . .
C26 N5 Cu2 122.1(4) . .
C26 N5 N6 107.5(5) . .
N6 N5 Cu2 130.4(4) . .
C27 N6 N5 105.3(5) . .
C17 N7 Cu2 138.3(4) . .
C25 N7 C17 115.9(5) . .
C25 N7 Cu2 105.5(4) . .
C10 O1 C11 102.9(4) . .
C26 O2 C27 101.7(4) . .
C28 C29 H29 120.6 . .
C28 C29 C30 118.8(5) . .
C30 C29 H29 120.6 . .
C28 C32 H32 120.8 . .
C28 C32 C31 118.3(6) . .
C31 C32 H32 120.8 . .
C29 C30 H30 119.8 . .
N8 C30 C29 120.3(5) . .
N8 C30 H30 119.8 . .
C32 C31 H31 119.3 . .
N8 C31 C32 121.5(5) . .
N8 C31 H31 119.3 . .
C30 N8 Cu1 119.5(3) . 2_665
C31 N8 Cu1 120.0(4) . 2_665
C31 N8 C30 120.4(4) . .

loop_
_geom_bond_atom_site_label_1
_geom_bond_atom_site_label_2
_geom_bond_distance
_geom_bond_site_symmetry_2
C1 H1 0.9300 .
C1 C2 1.412(9) .
C1 C6 1.396(8) .
C2 H2 0.9300 .
C2 C3 1.440(11) .
C3 H3 0.9300 .
C3 C4 1.364(12) .
C4 H4 0.9300 .
C4 C5 1.418(9) .
C5 C6 1.474(8) .
C5 C9 1.391(9) .
C6 N3 1.369(7) .
C7 C8 1.410(8) .
C7 C10 1.486(7) .
C7 N3 1.337(7) .
C8 H8 0.9300 .
C8 C9 1.365(8) .
C9 H9 0.9300 .
C10 N2 1.263(7) .
C10 O1 1.308(6) .
C11 C12 1.427(7) .
C11 N1 1.305(7) .
C11 O1 1.351(6) .
C12 C13 1.420(7) .
C12 C16 1.419(8) .
C13 H13 0.9300 .
C13 C14 1.387(8) .
C14 H14 0.9300 .
C14 N4 1.348(7) .
C15 H15 0.9300 .
C15 C16 1.339(8) .
C15 N4 1.343(7) .
C16 H16 0.9300 .
C17 C18 1.424(9) .
C17 C22 1.371(9) .
C17 N7 1.392(7) .
C18 H18 0.9300 .
C18 C19 1.392(9) .
C19 H19 0.9300 .
C19 C20 1.409(10) .
C20 H20 0.9300 .
C20 C21 1.364(11) .
C21 H21 0.9300 .
C21 C22 1.418(10) .
C22 C23 1.406(10) .
C23 H23 0.9300 .
C23 C24 1.429(10) .
C24 H24 0.9300 .
C24 C25 1.376(10) .
C25 C26 1.457(8) .
C25 N7 1.320(8) .
C26 N5 1.306(8) .
C26 O2 1.341(7) .
C27 C28 1.489(7) .
C27 N6 1.265(8) .
C27 O2 1.380(7) .
C28 C29 1.361(8) .
C28 C32 1.369(9) .
Cl1 O3 1.433(5) .
Cl1 O4 1.423(5) .
Cl1 O5 1.458(5) .
Cl1 O6 1.470(6) .
Cl2 O7 1.319(10) .
Cl2 O8 1.418(12) .
Cl2 O9 1.519(10) .
Cl2 O10 1.395(10) .
Cu1 N2 1.998(4) 10_566
Cu1 N2 1.998(4) .
Cu1 N3 2.736(4) .
Cu1 N8 1.995(4) 3_565
Cu1 N8 1.995(4) 12_556
Cu2 N4 1.984(5) .
Cu2 N4 1.984(5) 16
Cu2 N5 1.977(5) .
Cu2 N5 1.977(5) 16
Cu2 N7 2.698(5) .
N1 N2 1.385(6) .
N5 N6 1.383(6) .
C29 H29 0.9300 .
C29 C30 1.398(7) .
C32 H32 0.9300 .
C32 C31 1.386(8) .
C30 H30 0.9300 .
C30 N8 1.340(7) .
C31 H31 0.9300 .
C31 N8 1.326(7) .
N8 Cu1 1.995(4) 2_665

loop_
_geom_hbond_atom_site_label_D
_geom_hbond_atom_site_label_H
_geom_hbond_atom_site_label_A
_geom_hbond_distance_DH
_geom_hbond_distance_HA
_geom_hbond_distance_DA
_geom_hbond_angle_DHA
_geom_hbond_site_symmetry_A
C29 H29 O6 0.93 2.57 3.353(8) 142.2 15

loop_
_geom_torsion_atom_site_label_1
_geom_torsion_atom_site_label_2
_geom_torsion_atom_site_label_3
_geom_torsion_atom_site_label_4
_geom_torsion
_geom_torsion_site_symmetry_1
_geom_torsion_site_symmetry_4
C1 C2 C3 C4 3.1(13) . .
C1 C6 N3 C7 178.1(5) . .
C1 C6 N3 Cu1 1.0(9) . .
C2 C1 C6 C5 1.8(9) . .
C2 C1 C6 N3 -176.4(6) . .
C2 C3 C4 C5 0.5(14) . .
C3 C4 C5 C6 -2.9(11) . .
C3 C4 C5 C9 178.4(8) . .
C4 C5 C6 C1 1.7(9) . .
C4 C5 C6 N3 179.8(6) . .
C4 C5 C9 C8 -178.9(7) . .
C5 C6 N3 C7 -0.1(8) . .
C5 C6 N3 Cu1 -177.1(4) . .
C6 C1 C2 C3 -4.2(11) . .
C6 C5 C9 C8 2.4(9) . .
C7 C8 C9 C5 -1.9(9) . .
C7 C10 N2 Cu1 -3.1(7) . .
C7 C10 N2 N1 178.5(4) . .
C7 C10 O1 C11 -178.9(4) . .
C8 C7 C10 N2 -177.0(5) . .
C8 C7 C10 O1 1.6(7) . .
C8 C7 N3 C6 0.6(8) . .
C8 C7 N3 Cu1 178.6(5) . .
C9 C5 C6 C1 -179.5(6) . .
C9 C5 C6 N3 -1.4(9) . .
C10 C7 C8 C9 178.1(5) . .
C10 C7 N3 C6 -177.2(4) . .
C10 C7 N3 Cu1 0.8(5) . .
C11 C12 C13 C14 -179.8(5) . .
C11 C12 C16 C15 178.4(5) . .
C11 N1 N2 C10 0.4(5) . .
C11 N1 N2 Cu1 -178.0(3) . .
C12 C11 N1 N2 179.3(5) . .
C12 C11 O1 C10 -179.4(5) . .
C12 C13 C14 N4 3.5(9) . .
C13 C12 C16 C15 -0.2(8) . .
C13 C14 N4 C15 -4.2(9) . .
C13 C14 N4 Cu2 176.7(4) . .
C16 C12 C13 C14 -1.2(8) . .
C16 C15 N4 C14 2.7(9) . .
C16 C15 N4 Cu2 -178.2(5) . .
C17 C18 C19 C20 -1.1(11) . .
C17 C22 C23 C24 0.6(11) . .
C18 C17 C22 C21 2.4(10) . .
C18 C17 C22 C23 -178.0(7) . .
C18 C17 N7 C25 176.8(5) . .
C18 C17 N7 Cu2 -9.2(9) . .
C18 C19 C20 C21 2.1(12) . .
C19 C20 C21 C22 -0.8(13) . .
C20 C21 C22 C17 -1.4(12) . .
C20 C21 C22 C23 178.9(8) . .
C21 C22 C23 C24 -179.8(7) . .
C22 C17 C18 C19 -1.1(10) . .
C22 C17 N7 C25 -1.6(8) . .
C22 C17 N7 Cu2 172.4(5) . .
C22 C23 C24 C25 -0.2(11) . .
C23 C24 C25 C26 -179.1(6) . .
C23 C24 C25 N7 -1.1(10) . .
C24 C25 C26 N5 173.3(6) . .
C24 C25 C26 O2 -7.8(8) . .
C24 C25 N7 C17 2.0(9) . .
C24 C25 N7 Cu2 -173.8(5) . .
C25 C26 N5 Cu2 1.9(8) . .
C25 C26 N5 N6 -178.2(5) . .
C25 C26 O2 C27 179.1(5) . .
C26 C25 N7 C17 -179.9(5) . .
C26 C25 N7 Cu2 4.2(5) . .
C26 N5 N6 C27 -2.7(6) . .
C27 C28 C29 C30 179.1(5) . .
C27 C28 C32 C31 178.6(5) . .
C28 C27 N6 N5 -178.7(5) . .
C28 C27 O2 C26 -179.7(5) . .
C28 C29 C30 N8 1.8(8) . .
C28 C32 C31 N8 3.0(9) . .
Cu2 N5 N6 C27 177.2(4) . .
N1 C11 C12 C13 22.0(8) . .
N1 C11 C12 C16 -156.6(5) . .
N1 C11 O1 C10 0.3(5) . .
N2 C10 O1 C11 -0.1(5) . .
N2 Cu1 N2 C10 3(100) 10_566 .
N2 Cu1 N2 N1 -179(100) 10_566 .
N2 Cu1 N3 C6 175.7(6) . .
N2 Cu1 N3 C6 -4.3(6) 10_566 .
N2 Cu1 N3 C7 178.4(3) 10_566 .
N2 Cu1 N3 C7 -1.6(3) . .
N3 C7 C8 C9 0.4(9) . .
N3 C7 C10 N2 1.0(7) . .
N3 C7 C10 O1 179.6(4) . .
N3 Cu1 N2 C10 2.4(4) . .
N3 Cu1 N2 N1 -179.5(4) . .
N4 C15 C16 C12 -0.5(9) . .
N4 Cu2 N4 C14 133(34) 16 .
N4 Cu2 N4 C15 -46(34) 16 .
N4 Cu2 N5 C26 87.9(5) 16 .
N4 Cu2 N5 C26 -92.1(5) . .
N4 Cu2 N5 N6 88.0(5) . .
N4 Cu2 N5 N6 -92.0(5) 16 .
N4 Cu2 N7 C17 92.1(6) 16 .
N4 Cu2 N7 C17 -87.9(6) . .
N4 Cu2 N7 C25 86.5(4) . .
N4 Cu2 N7 C25 -93.5(4) 16 .
N5 C26 O2 C27 -1.8(6) . .
N5 Cu2 N4 C14 129.5(5) . .
N5 Cu2 N4 C14 -50.5(5) 16 .
N5 Cu2 N4 C15 -49.6(5) . .
N5 Cu2 N4 C15 130.4(5) 16 .
N5 Cu2 N5 C26 88(10) 16 .
N5 Cu2 N5 N6 -92(10) 16 .
N5 Cu2 N7 C17 -177.3(6) . .
N5 Cu2 N7 C17 2.7(6) 16 .
N5 Cu2 N7 C25 -3.0(3) . .
N5 Cu2 N7 C25 177.0(3) 16 .
N6 C27 C28 C29 156.4(6) . .
N6 C27 C28 C32 -21.3(9) . .
N6 C27 O2 C26 0.0(6) . .
N7 C17 C18 C19 -179.5(6) . .
N7 C17 C22 C21 -179.3(7) . .
N7 C17 C22 C23 0.3(10) . .
N7 C25 C26 N5 -4.9(8) . .
N7 C25 C26 O2 174.0(5) . .
N7 Cu2 N4 C14 58.3(5) . .
N7 Cu2 N4 C15 -120.7(5) . .
N7 Cu2 N5 C26 0.7(4) . .
N7 Cu2 N5 N6 -179.3(5) . .
O1 C10 N2 Cu1 178.2(3) . .
O1 C10 N2 N1 -0.2(6) . .
O1 C11 C12 C13 -158.2(5) . .
O1 C11 C12 C16 23.2(7) . .
O1 C11 N1 N2 -0.4(5) . .
O2 C26 N5 Cu2 -177.1(3) . .
O2 C26 N5 N6 2.9(6) . .
O2 C27 C28 C29 -24.0(8) . .
O2 C27 C28 C32 158.3(6) . .
O2 C27 N6 N5 1.7(6) . .
C29 C28 C32 C31 1.0(9) . .
C29 C30 N8 Cu1 -176.2(4) . 2_665
C29 C30 N8 C31 2.1(8) . .
C32 C28 C29 C30 -3.3(9) . .
C32 C31 N8 Cu1 173.7(4) . 2_665
C32 C31 N8 C30 -4.5(8) . .
N8 Cu1 N2 C10 -87.8(4) 12_556 .
N8 Cu1 N2 C10 92.2(4) 3_565 .
N8 Cu1 N2 N1 90.3(4) 12_556 .
N8 Cu1 N2 N1 -89.7(4) 3_565 .
N8 Cu1 N3 C6 -94.5(5) 12_556 .
N8 Cu1 N3 C6 85.5(5) 3_565 .
N8 Cu1 N3 C7 88.2(3) 12_556 .
N8 Cu1 N3 C7 -91.8(3) 3_565 .

loop_
_platon_squeeze_void_nr
_platon_squeeze_void_average_x
_platon_squeeze_void_average_y
_platon_squeeze_void_average_z
_platon_squeeze_void_volume
_platon_squeeze_void_count_electrons
_platon_squeeze_void_content
1 -0.028 -0.019 0.000 11815 3492 ' '
